data_7102054
loop_
_publ_author_name
'Black, Cory A'
'Hanton, Lyall R'
'Spicer, Mark D'

_publ_section_title
;
 A coordination polymer strategy for anion encapsulation: anion-pi
 interactions in (4,4) nets formed from Ag(I) salts and a flexible
 pyrimidine ligand.
;
_journal_issue 30
_journal_name_full 'Chemical communications (Cambridge, England)'
_journal_page_first 3171
_journal_page_last 3173
_journal_paper_doi 10.1039/b703522e
_journal_year 2007
_chemical_formula_moiety 'C10 H10 Ag1 N4 S1, F6 P1'
_chemical_formula_sum 'C10 H10 Ag F6 N4 P S'
_chemical_formula_weight 471.12
_chemical_name_common 'Compound 3 cbm'
_chemical_name_systematic
;
?
;
_space_group_IT_number 18
_symmetry_cell_setting orthorhombic
_symmetry_space_group_name_Hall 'P 2 2ab'
_symmetry_space_group_name_H-M 'P 21 21 2'
_atom_sites_solution_hydrogens geom
_atom_sites_solution_primary direct
_atom_sites_solution_secondary difmap
_audit_creation_method SHELXL-97
_cell_angle_alpha 90.00
_cell_angle_beta 90.00
_cell_angle_gamma 90.00
_cell_formula_units_Z 2
_cell_length_a 7.8018(16)
_cell_length_b 9.0824(17)
_cell_length_c 9.9020(19)
_cell_measurement_reflns_used 2325
_cell_measurement_temperature 93(2)
_cell_measurement_theta_max 26.41
_cell_measurement_theta_min 2.24
_cell_volume 701.6(2)
_computing_cell_refinement 'Bruker SMART'
_computing_data_collection 'Bruker SMART'
_computing_data_reduction 'Bruker SAINT'
_computing_molecular_graphics 'Bruker SHELXTL'
_computing_publication_material 'Bruker SHELXTL'
_computing_structure_refinement 'SHELXL-97 (Sheldrick, 1997)'
_computing_structure_solution 'Bruker SHELXTL'
_diffrn_ambient_temperature 93(2)
_diffrn_measured_fraction_theta_full 0.960
_diffrn_measured_fraction_theta_max 0.960
_diffrn_measurement_device_type 'CCD area detector'
_diffrn_measurement_method 'phi and omega scans'
_diffrn_radiation_monochromator graphite
_diffrn_radiation_source 'fine-focus sealed tube'
_diffrn_radiation_type MoK\a
_diffrn_radiation_wavelength 0.71073
_diffrn_reflns_av_R_equivalents 0.0198
_diffrn_reflns_av_sigmaI/netI 0.0305
_diffrn_reflns_limit_h_max 9
_diffrn_reflns_limit_h_min -8
_diffrn_reflns_limit_k_max 11
_diffrn_reflns_limit_k_min -11
_diffrn_reflns_limit_l_max 11
_diffrn_reflns_limit_l_min -12
_diffrn_reflns_number 2953
_diffrn_reflns_theta_full 26.41
_diffrn_reflns_theta_max 26.41
_diffrn_reflns_theta_min 2.06
_exptl_absorpt_coefficient_mu 1.770
_exptl_absorpt_correction_T_max 0.7900
_exptl_absorpt_correction_T_min 0.6735
_exptl_absorpt_correction_type multi-scan
_exptl_absorpt_process_details 'SADABS (Sheldrick 1996)'
_exptl_crystal_colour orange
_exptl_crystal_density_diffrn 2.230
_exptl_crystal_density_method 'not measured'
_exptl_crystal_description truncated_re
_exptl_crystal_F_000 460
_exptl_crystal_size_max 0.33
_exptl_crystal_size_mid 0.20
_exptl_crystal_size_min 0.13
_refine_diff_density_max 0.973
_refine_diff_density_min -0.741
_refine_diff_density_rms 0.100
_refine_ls_abs_structure_details 'Flack H D (1983), Acta Cryst. A39, 876-881'
_refine_ls_abs_structure_Flack 0.07(6)
_refine_ls_extinction_method none
_refine_ls_goodness_of_fit_ref 1.037
_refine_ls_hydrogen_treatment constr
_refine_ls_matrix_type full
_refine_ls_number_parameters 106
_refine_ls_number_reflns 1291
_refine_ls_number_restraints 0
_refine_ls_restrained_S_all 1.037
_refine_ls_R_factor_all 0.0314
_refine_ls_R_factor_gt 0.0290
_refine_ls_shift/su_max 0.000
_refine_ls_shift/su_mean 0.000
_refine_ls_structure_factor_coef Fsqd
_refine_ls_weighting_details 'calc w=1/[\s^2^(Fo^2^)+(0.0217P)^2^+2.5618P] where P=(Fo^2^+2Fc^2^)/3'
_refine_ls_weighting_scheme calc
_refine_ls_wR_factor_gt 0.0690
_refine_ls_wR_factor_ref 0.0703
_reflns_number_gt 1234
_reflns_number_total 1291
_reflns_threshold_expression >2sigma(I)
_cod_data_source_file b703522e.txt
_cod_data_source_block cbm
_cod_depositor_comments
;
The following automatic conversions were performed:
'_symmetry_cell_setting' value 'Orthorhombic' changed to 'orthorhombic'
according to '/home/saulius/struct/CIF-dictionaries/cif_core.dic'
dictionary named 'cif_core.dic' version 2.4.1 from 2010-06-29.

Automatic conversion script
Id: cif_fix_enum 1527 2010-12-29 10:47:43Z saulius 
;
_cod_original_sg_symbol_H-M P2(1)2(1)2
_cod_database_code 7102054

loop_
_symmetry_equiv_pos_as_xyz
'x, y, z'
'-x, -y, z'
'-x+1/2, y+1/2, -z'
'x+1/2, -y+1/2, -z'

loop_
_atom_site_label
_atom_site_type_symbol
_atom_site_fract_x
_atom_site_fract_y
_atom_site_fract_z
_atom_site_U_iso_or_equiv
_atom_site_adp_type
_atom_site_occupancy
_atom_site_symmetry_multiplicity
_atom_site_calc_flag
_atom_site_refinement_flags
C1 C 0.8133(7) 0.6980(5) 0.5653(5) 0.0220(11) Uani 1 1 d .
H1 H 0.7939 0.7128 0.4736 0.026 Uiso 1 1 calc R
C2 C 0.9457(6) 0.7686(5) 0.7562(5) 0.0173(11) Uani 1 1 d .
H2 H 1.0192 0.8315 0.8025 0.021 Uiso 1 1 calc R
C3 C 0.8666(7) 0.6575(5) 0.8258(5) 0.0195(10) Uani 1 1 d .
H3 H 0.8860 0.6441 0.9176 0.023 Uiso 1 1 calc R
C4 C 0.7563(7) 0.5651(5) 0.7547(5) 0.0157(10) Uani 1 1 d .
C5 C 0.6655(7) 0.4403(5) 0.8215(5) 0.0190(10) Uani 1 1 d .
H5A H 0.7485 0.3812 0.8703 0.023 Uiso 1 1 calc R
H5B H 0.6142 0.3785 0.7527 0.023 Uiso 1 1 calc R
Ag1 Ag 1.0000 1.0000 0.50806(4) 0.01773(14) Uani 1 2 d S
N1 N 0.9210(5) 0.7899(4) 0.6238(4) 0.0174(8) Uani 1 1 d .
N2 N 0.7290(5) 0.5867(4) 0.6219(4) 0.0191(9) Uani 1 1 d .
S1 S 0.5000 0.5000 0.93769(13) 0.0201(3) Uani 1 2 d S
P1 P 0.5000 1.0000 0.77758(14) 0.0222(3) Uani 1 2 d S
F11 F 0.5562(5) 0.8853(7) 0.6678(5) 0.0893(19) Uani 1 1 d .
F12 F 0.3123(5) 0.9356(4) 0.7734(6) 0.0779(18) Uani 1 1 d .
F13 F 0.4425(6) 1.1118(5) 0.8877(5) 0.091(2) Uani 1 1 d .

loop_
_atom_site_aniso_label
_atom_site_aniso_U_11
_atom_site_aniso_U_22
_atom_site_aniso_U_33
_atom_site_aniso_U_23
_atom_site_aniso_U_13
_atom_site_aniso_U_12
C1 0.021(3) 0.026(2) 0.020(2) 0.0015(19) -0.002(2) -0.002(2)
C2 0.016(3) 0.016(2) 0.020(2) -0.0004(16) -0.0023(17) 0.0018(17)
C3 0.018(3) 0.022(2) 0.019(2) 0.0031(18) -0.002(2) 0.003(2)
C4 0.012(3) 0.0161(19) 0.019(2) 0.0030(17) 0.003(2) 0.0058(19)
C5 0.017(3) 0.0158(18) 0.024(2) 0.0015(18) 0.000(2) -0.0003(19)
Ag1 0.0184(3) 0.01515(19) 0.0196(2) 0.000 0.000 0.0012(3)
N1 0.016(2) 0.0141(17) 0.0220(18) -0.0012(15) 0.0000(16) -0.0008(16)
N2 0.013(2) 0.021(2) 0.024(2) -0.0009(16) -0.0006(17) -0.0042(16)
S1 0.0204(8) 0.0215(6) 0.0184(6) 0.000 0.000 0.0013(12)
P1 0.0215(9) 0.0173(6) 0.0278(7) 0.000 0.000 -0.0018(12)
F11 0.026(3) 0.142(5) 0.100(4) -0.086(3) -0.009(2) 0.023(3)
F12 0.021(2) 0.0289(17) 0.183(6) -0.017(3) 0.027(3) -0.0087(17)
F13 0.090(4) 0.099(3) 0.084(3) -0.068(3) -0.060(3) 0.072(3)

loop_
_atom_type_symbol
_atom_type_description
_atom_type_scat_dispersion_real
_atom_type_scat_dispersion_imag
_atom_type_scat_source
C C 0.0033 0.0016 'International Tables Vol C Tables 4.2.6.8 and 6.1.1.4'
H H 0.0000 0.0000 'International Tables Vol C Tables 4.2.6.8 and 6.1.1.4'
N N 0.0061 0.0033 'International Tables Vol C Tables 4.2.6.8 and 6.1.1.4'
F F 0.0171 0.0103 'International Tables Vol C Tables 4.2.6.8 and 6.1.1.4'
P P 0.1023 0.0942 'International Tables Vol C Tables 4.2.6.8 and 6.1.1.4'
S S 0.1246 0.1234 'International Tables Vol C Tables 4.2.6.8 and 6.1.1.4'
Ag Ag -0.8971 1.1015 'International Tables Vol C Tables 4.2.6.8 and 6.1.1.4'

loop_
_geom_angle_atom_site_label_1
_geom_angle_atom_site_label_2
_geom_angle_atom_site_label_3
_geom_angle
_geom_angle_site_symmetry_1
_geom_angle_site_symmetry_3
N1 C1 N2 127.7(4) . .
N1 C1 H1 116.1 . .
N2 C1 H1 116.1 . .
N1 C2 C3 122.3(4) . .
N1 C2 H2 118.8 . .
C3 C2 H2 118.8 . .
C2 C3 C4 117.9(4) . .
C2 C3 H3 121.0 . .
C4 C3 H3 121.0 . .
N2 C4 C3 120.2(4) . .
N2 C4 C5 118.0(4) . .
C3 C4 C5 121.8(4) . .
C4 C5 S1 113.1(3) . .
C4 C5 H5A 109.0 . .
S1 C5 H5A 109.0 . .
C4 C5 H5B 109.0 . .
S1 C5 H5B 109.0 . .
H5A C5 H5B 107.8 . .
N1 Ag1 N1 120.51(19) 2_775 .
N1 Ag1 N2 110.32(15) 2_775 4_566
N1 Ag1 N2 101.46(14) . 4_566
N1 Ag1 N2 101.46(14) 2_775 3_656
N1 Ag1 N2 110.32(15) . 3_656
N2 Ag1 N2 113.23(19) 4_566 3_656
C1 N1 C2 115.4(4) . .
C1 N1 Ag1 118.4(3) . .
C2 N1 Ag1 124.5(3) . .
C1 N2 C4 116.4(4) . .
C1 N2 Ag1 113.7(3) . 3_646
C4 N2 Ag1 127.5(3) . 3_646
C5 S1 C5 101.2(3) . 2_665
F13 P1 F13 91.1(4) . 2_675
F13 P1 F11 179.1(3) . .
F13 P1 F11 88.3(3) 2_675 .
F13 P1 F11 88.3(3) . 2_675
F13 P1 F11 179.1(3) 2_675 2_675
F11 P1 F11 92.3(5) . 2_675
F13 P1 F12 92.5(3) . 2_675
F13 P1 F12 89.6(3) 2_675 2_675
F11 P1 F12 88.2(3) . 2_675
F11 P1 F12 89.7(2) 2_675 2_675
F13 P1 F12 89.6(3) . .
F13 P1 F12 92.5(3) 2_675 .
F11 P1 F12 89.7(2) . .
F11 P1 F12 88.2(3) 2_675 .
F12 P1 F12 177.0(5) 2_675 .

loop_
_geom_bond_atom_site_label_1
_geom_bond_atom_site_label_2
_geom_bond_distance
_geom_bond_site_symmetry_2
C1 N1 1.319(6) .
C1 N2 1.330(6) .
C1 H1 0.9300 .
C2 N1 1.340(6) .
C2 C3 1.368(7) .
C2 H2 0.9300 .
C3 C4 1.393(7) .
C3 H3 0.9300 .
C4 N2 1.347(6) .
C4 C5 1.491(7) .
C5 S1 1.813(5) .
C5 H5A 0.9700 .
C5 H5B 0.9700 .
Ag1 N1 2.309(4) 2_775
Ag1 N1 2.309(4) .
Ag1 N2 2.338(4) 4_566
Ag1 N2 2.338(4) 3_656
N2 Ag1 2.338(4) 3_646
S1 C5 1.813(5) 2_665
P1 F13 1.556(4) .
P1 F13 1.556(4) 2_675
P1 F11 1.568(4) .
P1 F11 1.568(4) 2_675
P1 F12 1.578(4) 2_675
P1 F12 1.578(4) .
